data_4321774
loop_
_publ_author_name
'F. Albert Cotton'
'Evgeny V. Dikarev'
'Santiago Herrero'

_publ_section_title
;
 Mixed Chloride/Amine Complexes of Dimolybdenum(II,II). 2. Reactions of
 Mo2Cl4(NHEt2)4 with Monodentate and Bidentate Phosphines. New Type of
 Compounds Mo2Cl4(diphosphine)4
;
_journal_name_full 'Inorganic Chemistry'
_journal_page_first 490
_journal_page_last 495
_journal_paper_doi 10.1021/ic980972w
_journal_volume 38
_journal_year 1999
_chemical_compound_source synthesized
_chemical_formula_analytical 'not measured'
_chemical_formula_moiety
;
 Mo2 Cl4 ((C6 H5)2 P C H2 P (C6 H5)2)2, 2(C H2 Cl2)
;
_chemical_formula_structural Mo2Cl4(\m-dppm)2,2CH2Cl2
_chemical_formula_sum 'C52 H48 Cl8 Mo2 P4'
_chemical_formula_weight 1272.26
_chemical_melting_point ?
_chemical_name_systematic
;
 Bis(\m2-bis(diphenylphosphino)methane-P,P')-tetrachloro-
 -di-molybdenum(II), dichloromethane solvate
;
_space_group_IT_number 14
_symmetry_cell_setting monoclinic
_symmetry_space_group_name_Hall '-P 2yn'
_symmetry_space_group_name_H-M 'P 1 21/n 1'
_atom_sites_solution_hydrogens geom
_atom_sites_solution_primary direct
_atom_sites_solution_secondary difmap
_audit_creation_method SHELXL
_cell_angle_alpha 90.00
_cell_angle_beta 112.778(4)
_cell_angle_gamma 90.00
_cell_formula_units_Z 4
_cell_length_a 18.030(1)
_cell_length_b 14.5108(7)
_cell_length_c 23.221(1)
_cell_measurement_reflns_used 249
_cell_measurement_temperature 213(2)
_cell_measurement_theta_max 20.8
_cell_measurement_theta_min 9.05
_cell_volume 5601.5(5)
_computing_cell_refinement 'MADNES (Enraf-Nonius, 1989)'
_computing_data_collection 'MADNES (Enraf-Nonius, 1989)'
_computing_data_reduction 'PROCOR (Kabsch, 1988)'
_computing_molecular_graphics 'SHELXTL V.5 (Siemens, 1994)'
_computing_publication_material CIFTAB
_computing_structure_refinement 'SHELXL-93 (Sheldrick, 1993)'
_computing_structure_solution 'SHELXTL V.5 (Siemens, 1994)'
_diffrn_ambient_temperature 213(2)
_diffrn_measurement_device 'Nonius FAST area detector'
_diffrn_measurement_method 'Ellipsoid-mask fitting'
_diffrn_radiation_monochromator graphite
_diffrn_radiation_source 'fine-focus sealed tube'
_diffrn_radiation_type MoK\a
_diffrn_radiation_wavelength 0.71073
_diffrn_reflns_av_R_equivalents 0.0448
_diffrn_reflns_av_sigmaI/netI 0.0291
_diffrn_reflns_limit_h_max 19
_diffrn_reflns_limit_h_min -19
_diffrn_reflns_limit_k_max 15
_diffrn_reflns_limit_k_min -15
_diffrn_reflns_limit_l_max 24
_diffrn_reflns_limit_l_min -24
_diffrn_reflns_number 23489
_diffrn_reflns_theta_max 22.53
_diffrn_reflns_theta_min 2.30
_diffrn_standards_number 'none (area detector data)'
_exptl_absorpt_coefficient_mu 0.978
_exptl_absorpt_correction_T_max 0.907
_exptl_absorpt_correction_T_min 0.663
_exptl_absorpt_correction_type 'SORTAV (Blessing, 1995)'
_exptl_crystal_colour blue
_exptl_crystal_density_diffrn 1.509
_exptl_crystal_density_meas ?
_exptl_crystal_density_method none
_exptl_crystal_description plate-shaped
_exptl_crystal_F_000 2560
_exptl_crystal_size_max 0.25
_exptl_crystal_size_mid 0.25
_exptl_crystal_size_min 0.08
_refine_diff_density_max 1.975
_refine_diff_density_min -1.387
_refine_diff_density_rms 0.144
_refine_ls_extinction_coef noref
_refine_ls_extinction_method none
_refine_ls_goodness_of_fit_all 1.102
_refine_ls_goodness_of_fit_obs 1.107
_refine_ls_hydrogen_treatment noref
_refine_ls_matrix_type full
_refine_ls_number_parameters 593
_refine_ls_number_reflns 7264
_refine_ls_number_restraints 24
_refine_ls_restrained_S_all 1.107
_refine_ls_restrained_S_obs 1.109
_refine_ls_R_factor_all 0.0624
_refine_ls_R_factor_obs 0.0580
_refine_ls_shift/esd_max 0.001
_refine_ls_shift/esd_mean 0.000
_refine_ls_structure_factor_coef Fsqd
_refine_ls_weighting_details 'w=1/[\s^2^(Fo^2^)+(0.0837P)^2^+35.8211P] where P=(Fo^2^+2Fc^2^)/3'
_refine_ls_weighting_scheme calc
_refine_ls_wR_factor_all 0.1657
_refine_ls_wR_factor_obs 0.1587
_reflns_number_observed 6690
_reflns_number_total 7270
_reflns_observed_criterion >2sigma(I)
_cod_data_source_file ic980972w_4.cif
_cod_data_source_block Mo2Cl4(dppm)2,2CH2Cl2
_cod_depositor_comments
;
The following automatic conversions were performed:

'_chemical_melting_point' value 'not measured' was changed to '?' -
the value is undefined or not given.

Automatic conversion script
Id: cif_fix_values 1673 2011-04-08 12:14:43Z adriana 

The following automatic conversions were performed:

'_exptl_crystal_density_meas' value 'not measured' was changed to '?'
- the value is perceived as not measured.

Automatic conversion script
Id: cif_fix_values 3008 2015-01-20 13:52:24Z robertas 

The following automatic conversions were performed:

'_refine_ls_weighting_scheme' value 'calc
w=1/[\s^2^(Fo^2^)+(0.0837P)^2^+35.8211P] where P=(Fo^2^+2Fc^2^)/3'
was changed to 'calc'. New tag '_refine_ls_weighting_details' was
created. The value of the new tag was set to
'w=1/[\s^2^(Fo^2^)+(0.0837P)^2^+35.8211P] where P=(Fo^2^+2Fc^2^)/3'.

Automatic conversion script
Id: cif_fix_values 3143 2015-03-26 13:38:13Z robertas 
;
_cod_database_code 4321774

loop_
_symmetry_equiv_pos_as_xyz
'x, y, z'
'-x+1/2, y+1/2, -z+1/2'
'-x, -y, -z'
'x-1/2, -y-1/2, z-1/2'

loop_
_atom_site_aniso_label
_atom_site_aniso_U_11
_atom_site_aniso_U_22
_atom_site_aniso_U_33
_atom_site_aniso_U_23
_atom_site_aniso_U_13
_atom_site_aniso_U_12
Mo1 0.0216(3) 0.0243(3) 0.0224(3) 0.0036(2) 0.0052(2) 0.0010(2)
Mo2 0.0216(3) 0.0239(3) 0.0216(3) 0.0022(2) 0.0058(2) 0.0020(2)
P1 0.0219(8) 0.0263(9) 0.0270(9) 0.0077(7) 0.0035(7) -0.0001(7)
P2 0.0289(9) 0.0308(9) 0.0232(8) 0.0028(7) 0.0091(7) -0.0016(7)
P3 0.0230(8) 0.0255(9) 0.0241(9) 0.0044(7) 0.0044(7) 0.0018(7)
P4 0.0222(8) 0.0281(9) 0.0230(8) -0.0004(7) 0.0075(7) 0.0016(7)
Cl1 0.0320(9) 0.0285(9) 0.0457(10) 0.0090(7) 0.0124(8) 0.0070(7)
Cl2 0.0433(10) 0.0357(10) 0.0355(9) -0.0074(7) 0.0163(8) -0.0045(8)
Cl3 0.0401(10) 0.0357(10) 0.0385(9) -0.0069(7) 0.0197(8) -0.0012(7)
Cl4 0.0349(9) 0.0288(9) 0.0549(11) 0.0054(8) 0.0157(8) 0.0100(7)
C1 0.026(4) 0.037(4) 0.032(4) 0.011(3) 0.007(3) 0.008(3)
C2 0.040(4) 0.056(5) 0.050(5) 0.006(4) 0.019(4) -0.010(4)
C3 0.048(5) 0.079(7) 0.072(6) 0.009(5) 0.041(5) -0.005(5)
C4 0.068(6) 0.075(7) 0.077(7) 0.010(5) 0.053(5) 0.015(5)
C5 0.066(6) 0.053(5) 0.073(6) -0.004(5) 0.041(5) 0.006(4)
C6 0.038(4) 0.045(5) 0.050(5) 0.001(4) 0.021(4) 0.002(3)
C8 0.041(4) 0.035(4) 0.036(4) 0.006(3) 0.009(3) -0.006(3)
C9 0.035(4) 0.050(5) 0.045(5) -0.004(4) 0.003(4) -0.014(4)
C8X 0.041(4) 0.035(4) 0.036(4) 0.006(3) 0.009(3) -0.006(3)
C9X 0.035(4) 0.050(5) 0.045(5) -0.004(4) 0.003(4) -0.014(4)
C13 0.024(3) 0.025(3) 0.027(3) 0.007(3) 0.004(3) 0.000(3)
C14 0.026(3) 0.026(4) 0.027(3) 0.006(3) 0.005(3) 0.003(3)
C17 0.063(5) 0.042(5) 0.055(5) 0.018(4) 0.021(4) 0.024(4)
C17X 0.063(5) 0.042(5) 0.055(5) 0.018(4) 0.021(4) 0.024(4)
C20 0.026(3) 0.037(4) 0.029(4) 0.010(3) 0.007(3) 0.005(3)
C21 0.046(4) 0.039(4) 0.040(4) 0.003(3) 0.020(4) -0.002(3)
C22 0.066(5) 0.058(5) 0.040(4) 0.001(4) 0.027(4) 0.006(4)
C23 0.045(5) 0.075(6) 0.041(4) 0.013(4) 0.021(4) 0.012(4)
C24 0.032(4) 0.069(6) 0.043(5) 0.015(4) 0.013(4) -0.004(4)
C25 0.035(4) 0.046(5) 0.036(4) 0.004(3) 0.011(3) -0.007(3)
C26 0.038(4) 0.036(4) 0.024(3) 0.004(3) 0.013(3) 0.000(3)
C27 0.037(4) 0.044(4) 0.037(4) 0.010(3) 0.013(3) -0.001(3)
C28 0.052(5) 0.038(4) 0.045(4) 0.013(3) 0.024(4) 0.007(4)
C29 0.071(6) 0.032(4) 0.042(4) 0.009(3) 0.024(4) -0.001(4)
C30 0.056(5) 0.050(5) 0.051(5) 0.009(4) 0.017(4) -0.022(4)
C31 0.043(4) 0.051(5) 0.041(4) 0.011(4) 0.014(3) -0.008(4)
C32 0.035(4) 0.043(4) 0.027(4) -0.006(3) 0.014(3) -0.011(3)
C33 0.050(5) 0.053(5) 0.033(4) -0.003(4) 0.016(3) 0.006(4)
C34 0.044(5) 0.073(6) 0.048(5) -0.017(4) 0.016(4) 0.001(4)
C35 0.060(6) 0.084(7) 0.042(5) -0.020(5) 0.028(4) -0.020(5)
C36 0.107(8) 0.071(7) 0.028(5) -0.001(4) 0.023(5) -0.020(6)
C37 0.089(7) 0.051(5) 0.031(4) 0.003(4) 0.019(4) -0.001(5)
C38 0.030(4) 0.031(4) 0.027(3) 0.000(3) 0.010(3) 0.002(3)
C39 0.022(3) 0.033(4) 0.028(4) 0.000(3) 0.005(3) 0.001(3)
C40 0.038(4) 0.076(6) 0.030(4) 0.001(4) 0.011(3) 0.021(4)
C41 0.058(6) 0.093(7) 0.030(4) 0.002(4) 0.016(4) 0.023(5)
C42 0.032(4) 0.101(8) 0.036(5) 0.008(4) -0.001(4) 0.023(5)
C43 0.050(6) 0.140(10) 0.053(6) 0.018(6) 0.020(5) 0.051(6)
C44 0.037(5) 0.117(8) 0.030(4) 0.007(4) 0.012(4) 0.034(5)
C45 0.031(4) 0.031(4) 0.024(3) -0.005(3) 0.010(3) -0.004(3)
C46 0.032(4) 0.041(4) 0.043(4) -0.005(3) 0.015(3) 0.000(3)
C47 0.037(4) 0.040(5) 0.063(5) -0.009(4) 0.021(4) -0.012(4)
C48 0.059(5) 0.027(4) 0.060(5) -0.006(4) 0.025(4) -0.006(4)
C49 0.037(4) 0.036(4) 0.057(5) 0.002(4) 0.014(4) 0.009(3)
C50 0.026(4) 0.029(4) 0.045(4) -0.001(3) 0.009(3) 0.000(3)

loop_
_atom_site_label
_atom_site_type_symbol
_atom_site_fract_x
_atom_site_fract_y
_atom_site_fract_z
_atom_site_U_iso_or_equiv
_atom_site_thermal_displace_type
_atom_site_occupancy
_atom_site_calc_flag
_atom_site_refinement_flags
_atom_site_disorder_group
Mo1 Mo 0.91744(3) 0.85553(4) 0.23731(2) 0.0238(2) Uani 1 d . .
Mo2 Mo 0.99250(3) 0.82515(4) 0.33283(2) 0.0232(2) Uani 1 d . .
P1 P 0.79112(9) 0.78278(11) 0.24066(7) 0.0269(4) Uani 1 d . .
P2 P 1.02939(10) 0.91602(12) 0.19991(7) 0.0279(4) Uani 1 d . .
P3 P 0.90316(9) 0.69445(11) 0.35400(7) 0.0256(4) Uani 1 d . .
P4 P 1.11386(9) 0.91696(11) 0.33668(7) 0.0249(4) Uani 1 d . .
Cl1 Cl 0.85369(10) 1.00334(11) 0.22882(8) 0.0362(4) Uani 1 d . .
Cl2 Cl 0.91857(11) 0.71849(12) 0.17941(8) 0.0379(4) Uani 1 d . .
Cl3 Cl 0.97863(10) 0.93956(12) 0.40182(8) 0.0368(4) Uani 1 d . .
Cl4 Cl 1.07695(10) 0.69961(12) 0.32811(9) 0.0400(4) Uani 1 d . .
C1 C 0.7340(4) 0.8392(5) 0.2811(3) 0.033(2) Uani 1 d . .
C2 C 0.6594(5) 0.8033(6) 0.2755(4) 0.048(2) Uani 1 d . .
H2 H 0.6402(5) 0.7490(6) 0.2524(4) 0.058 Uiso 1 calc R .
C3 C 0.6146(5) 0.8459(7) 0.3031(4) 0.061(2) Uani 1 d . .
H3 H 0.5639(5) 0.8221(7) 0.2980(4) 0.073 Uiso 1 calc R .
C4 C 0.6437(6) 0.9248(7) 0.3389(5) 0.066(3) Uani 1 d . .
H4 H 0.6129(6) 0.9543(7) 0.3581(5) 0.079 Uiso 1 calc R .
C5 C 0.7174(5) 0.9590(6) 0.3458(4) 0.060(2) Uani 1 d . .
H5 H 0.7376(5) 1.0118(6) 0.3704(4) 0.072 Uiso 1 calc R .
C6 C 0.7627(5) 0.9160(5) 0.3167(4) 0.043(2) Uani 1 d . .
H6 H 0.8132(5) 0.9400(5) 0.3215(4) 0.052 Uiso 1 calc R .
C7 C 0.7100(10) 0.7619(9) 0.1678(7) 0.032(7) Uiso 0.50 d PD 11
C8 C 0.6715(4) 0.6794(5) 0.1480(3) 0.039(2) Uani 0.50 d PD 11
H8 H 0.6851(4) 0.6294(5) 0.1758(3) 0.047 Uiso 0.50 calc PR 11
C9 C 0.6124(4) 0.6667(6) 0.0875(4) 0.047(2) Uani 0.50 d PD 11
H9 H 0.5912(4) 0.6082(6) 0.0730(4) 0.057 Uiso 0.50 calc PR 11
C10 C 0.5872(11) 0.7437(10) 0.0510(7) 0.054(5) Uiso 0.50 d PD 11
H10 H 0.5440(11) 0.7388(10) 0.0120(7) 0.065 Uiso 0.50 calc PR 11
C11 C 0.6233(10) 0.8275(11) 0.0696(8) 0.060(5) Uiso 0.50 d PD 11
H11 H 0.6067(10) 0.8785(11) 0.0427(8) 0.072 Uiso 0.50 calc PR 11
C12 C 0.6852(9) 0.8375(10) 0.1289(7) 0.046(4) Uiso 0.50 d PD 11
H12 H 0.7095(9) 0.8953(10) 0.1421(7) 0.056 Uiso 0.50 calc PR 11
C7X C 0.7189(9) 0.7559(9) 0.1596(6) 0.022(6) Uiso 0.50 d PD 12
C8X C 0.6715(4) 0.6794(5) 0.1480(3) 0.039(2) Uani 0.50 d PD 12
H8X H 0.6782(8) 0.6361(9) 0.1797(6) 0.047 Uiso 0.50 calc PR 12
C9X C 0.6124(4) 0.6667(6) 0.0875(4) 0.047(2) Uani 0.50 d PD 12
H9X H 0.5759(8) 0.6175(9) 0.0797(6) 0.057 Uiso 0.50 calc PR 12
C10X C 0.6074(8) 0.7256(9) 0.0399(6) 0.032(4) Uiso 0.50 d PD 12
H10X H 0.5697(8) 0.7144(9) -0.0008(6) 0.038 Uiso 0.50 calc PR 12
C11X C 0.6579(8) 0.8014(9) 0.0517(6) 0.038(3) Uiso 0.50 d PD 12
H11X H 0.6548(8) 0.8423(9) 0.0195(6) 0.045 Uiso 0.50 calc PR 12
C12X C 0.7134(7) 0.8155(8) 0.1124(5) 0.026(3) Uiso 0.50 d PD 12
H12X H 0.7477(7) 0.8670(8) 0.1211(5) 0.031 Uiso 0.50 calc PR 12
C13 C 0.8204(4) 0.6713(4) 0.2788(3) 0.0272(14) Uani 1 d . .
H13A H 0.8382(4) 0.6299(4) 0.2533(3) 0.033 Uiso 1 calc R .
H13B H 0.7750(4) 0.6426(4) 0.2854(3) 0.033 Uiso 1 calc R .
C14 C 0.9531(4) 0.5828(4) 0.3766(3) 0.0280(14) Uani 1 d D 1
C15 C 0.9178(7) 0.4975(8) 0.3493(6) 0.031(3) Uiso 0.50 d PD 1
H15 H 0.8664(7) 0.4968(8) 0.3169(6) 0.038 Uiso 0.50 calc PR 1
C16 C 0.9586(7) 0.4158(9) 0.3700(6) 0.034(3) Uiso 0.50 d PD 1
H16 H 0.9347(7) 0.3589(9) 0.3537(6) 0.041 Uiso 0.50 calc PR 1
C17 C 1.0377(5) 0.4200(6) 0.4167(4) 0.054(2) Uani 0.50 d PD 1
H17 H 1.0663(5) 0.3649(6) 0.4307(4) 0.065 Uiso 0.50 calc PR 1
C18 C 1.0710(8) 0.4956(9) 0.4402(7) 0.036(3) Uiso 0.50 d PD 1
H18 H 1.1232(8) 0.4956(9) 0.4713(7) 0.044 Uiso 0.50 calc PR 1
C19 C 1.0304(7) 0.5786(8) 0.4200(6) 0.034(3) Uiso 0.50 d PD 1
H19 H 1.0572(7) 0.6339(8) 0.4369(6) 0.040 Uiso 0.50 calc PR 1
C14X C 0.9531(4) 0.5828(4) 0.3766(3) 0.990 Uiso 0.00 d PD 2
C15X C 0.9533(9) 0.5195(9) 0.3349(6) 0.040(3) Uiso 0.500(3) d PD 2
H15X H 0.9215(9) 0.5283(9) 0.2924(6) 0.048 Uiso 0.50 calc PR 2
C16X C 0.9999(9) 0.4408(10) 0.3539(6) 0.047(4) Uiso 0.50 d PD 2
H16X H 1.0060(9) 0.4014(10) 0.3239(6) 0.057 Uiso 0.50 calc PR 2
C17X C 1.0377(5) 0.4200(6) 0.4167(4) 0.054(2) Uani 0.50 d PD 2
H17X H 1.0591(9) 0.3611(9) 0.4300(6) 0.065 Uiso 0.50 calc PR 2
C18X C 1.0428(9) 0.4889(9) 0.4592(6) 0.044(4) Uiso 0.50 d PD 2
H18X H 1.0769(9) 0.4815(9) 0.5014(6) 0.053 Uiso 0.50 calc PR 2
C19X C 0.9973(8) 0.5697(9) 0.4398(6) 0.035(3) Uiso 0.50 d PD 2
H19X H 0.9969(8) 0.6142(9) 0.4691(6) 0.042 Uiso 0.50 calc PR 2
C20 C 0.8525(4) 0.7069(5) 0.4079(3) 0.031(2) Uani 1 d . .
C21 C 0.8663(5) 0.7825(5) 0.4474(3) 0.040(2) Uani 1 d . .
H21 H 0.9027(5) 0.8286(5) 0.4470(3) 0.048 Uiso 1 calc R .
C22 C 0.8259(5) 0.7894(6) 0.4875(4) 0.052(2) Uani 1 d . .
H22 H 0.8356(5) 0.8405(6) 0.5143(4) 0.063 Uiso 1 calc R .
C23 C 0.7728(5) 0.7238(6) 0.4888(4) 0.052(2) Uani 1 d . .
H23 H 0.7453(5) 0.7306(6) 0.5157(4) 0.063 Uiso 1 calc R .
C24 C 0.7591(5) 0.6474(6) 0.4508(4) 0.049(2) Uani 1 d . .
H24 H 0.7233(5) 0.6013(6) 0.4524(4) 0.058 Uiso 1 calc R .
C25 C 0.7987(4) 0.6390(5) 0.4099(3) 0.040(2) Uani 1 d . .
H25 H 0.7891(4) 0.5873(5) 0.3836(3) 0.048 Uiso 1 calc R .
C26 C 1.0321(4) 1.0364(5) 0.1798(3) 0.032(2) Uani 1 d . .
C27 C 0.9605(4) 1.0827(5) 0.1483(3) 0.040(2) Uani 1 d . .
H27 H 0.9116(4) 1.0521(5) 0.1404(3) 0.048 Uiso 1 calc R .
C28 C 0.9592(5) 1.1734(5) 0.1283(4) 0.043(2) Uani 1 d . .
H28 H 0.9101(5) 1.2034(5) 0.1064(4) 0.052 Uiso 1 calc R .
C29 C 1.0301(5) 1.2178(5) 0.1409(4) 0.048(2) Uani 1 d . .
H29 H 1.0299(5) 1.2796(5) 0.1287(4) 0.057 Uiso 1 calc R .
C30 C 1.1020(5) 1.1734(6) 0.1712(4) 0.054(2) Uani 1 d . .
H30 H 1.1507(5) 1.2046(6) 0.1791(4) 0.064 Uiso 1 calc R .
C31 C 1.1032(5) 1.0826(6) 0.1903(3) 0.045(2) Uani 1 d . .
H31 H 1.1526(5) 1.0524(6) 0.2105(3) 0.054 Uiso 1 calc R .
C32 C 1.0393(4) 0.8582(5) 0.1333(3) 0.034(2) Uani 1 d . .
C33 C 1.0714(5) 0.7705(6) 0.1396(3) 0.045(2) Uani 1 d . .
H33 H 1.0883(5) 0.7403(6) 0.1784(3) 0.054 Uiso 1 calc R .
C34 C 1.0790(5) 0.7270(7) 0.0892(4) 0.056(2) Uani 1 d . .
H34 H 1.1018(5) 0.6679(7) 0.0939(4) 0.067 Uiso 1 calc R .
C35 C 1.0531(5) 0.7701(7) 0.0320(4) 0.060(2) Uani 1 d . .
H35 H 1.0593(5) 0.7409(7) -0.0020(4) 0.072 Uiso 1 calc R .
C36 C 1.0187(7) 0.8549(7) 0.0247(4) 0.070(3) Uani 1 d . .
H36 H 0.9992(7) 0.8829(7) -0.0149(4) 0.084 Uiso 1 calc R .
C37 C 1.0120(6) 0.9006(6) 0.0750(4) 0.058(2) Uani 1 d . .
H37 H 0.9891(6) 0.9598(6) 0.0696(4) 0.069 Uiso 1 calc R .
C38 C 1.1269(4) 0.8923(5) 0.2641(3) 0.0296(15) Uani 1 d . .
H38A H 1.1422(4) 0.8277(5) 0.2631(3) 0.036 Uiso 1 calc R .
H38B H 1.1690(4) 0.9317(5) 0.2604(3) 0.036 Uiso 1 calc R .
C39 C 1.2057(4) 0.8793(5) 0.4007(3) 0.0291(15) Uani 1 d . .
C40 C 1.2084(5) 0.8873(6) 0.4605(3) 0.049(2) Uani 1 d . .
H40 H 1.1650(5) 0.9143(6) 0.4671(3) 0.059 Uiso 1 calc R .
C41 C 1.2743(5) 0.8562(7) 0.5110(4) 0.061(3) Uani 1 d . .
H41 H 1.2749(5) 0.8620(7) 0.5515(4) 0.073 Uiso 1 calc R .
C42 C 1.3378(5) 0.8176(7) 0.5030(4) 0.061(3) Uani 1 d . .
H42 H 1.3831(5) 0.7976(7) 0.5374(4) 0.073 Uiso 1 calc R .
C43 C 1.3344(6) 0.8084(9) 0.4433(4) 0.081(4) Uani 1 d . .
H43 H 1.3772(6) 0.7796(9) 0.4367(4) 0.097 Uiso 1 calc R .
C44 C 1.2697(5) 0.8404(7) 0.3927(4) 0.061(3) Uani 1 d . .
H44 H 1.2698(5) 0.8354(7) 0.3524(4) 0.074 Uiso 1 calc R .
C45 C 1.1191(4) 1.0422(5) 0.3420(3) 0.0291(15) Uani 1 d . .
C46 C 1.1922(4) 1.0871(5) 0.3567(3) 0.039(2) Uani 1 d . .
H46 H 1.2398(4) 1.0526(5) 0.3679(3) 0.046 Uiso 1 calc R .
C47 C 1.1951(5) 1.1823(5) 0.3552(4) 0.046(2) Uani 1 d . .
H47 H 1.2445(5) 1.2122(5) 0.3636(4) 0.055 Uiso 1 calc R .
C48 C 1.1267(5) 1.2331(5) 0.3413(4) 0.048(2) Uani 1 d . .
H48 H 1.1290(5) 1.2978(5) 0.3411(4) 0.058 Uiso 1 calc R .
C49 C 1.0546(5) 1.1892(5) 0.3278(4) 0.045(2) Uani 1 d . .
H49 H 1.0075(5) 1.2243(5) 0.3185(4) 0.053 Uiso 1 calc R .
C50 C 1.0502(4) 1.0944(5) 0.3279(3) 0.035(2) Uani 1 d . .
H50 H 1.0003(4) 1.0653(5) 0.3183(3) 0.042 Uiso 1 calc R .
C51 C 1.0908(9) 0.5332(10) 0.2355(7) 0.109(4) Uiso 1 d . 1
Cl5 Cl 1.1854(3) 0.5962(4) 0.2429(3) 0.0755(14) Uiso 0.60 d P 1
Cl5X Cl 1.1767(5) 0.5762(7) 0.2192(5) 0.091(3) Uiso 0.40 d P 1
Cl6 Cl 1.0876(6) 0.4237(6) 0.2120(5) 0.107(3) Uiso 0.50 d P 1
Cl6X Cl 1.0655(11) 0.4770(13) 0.1643(9) 0.128(5) Uiso 0.25 d P 1
Cl6Y Cl 1.1136(11) 0.4097(12) 0.2354(9) 0.103(5) Uiso 0.25 d P 1
C52 C 0.2516(17) 1.0583(19) 0.0729(13) 0.101(8) Uiso 0.50 d P 2
Cl7 Cl 0.2377(4) 0.9512(5) 0.1106(3) 0.099(2) Uiso 0.50 d P 2
Cl8 Cl 0.1983(5) 1.0721(6) 0.0016(4) 0.114(2) Uiso 0.50 d P 2
C53 C 0.1709(13) 1.0528(15) 0.0148(10) 0.011(5) Uiso 0.25 d P 3
Cl9 Cl 0.2184(6) 1.0966(7) -0.0271(5) 0.071(3) Uiso 0.25 d P 3
Cl10 Cl 0.1920(9) 0.9909(10) 0.0679(7) 0.104(4) Uiso 0.25 d P 3
C54 C 0.9789(25) 0.4993(32) 0.0107(21) 0.072(11) Uiso 0.25 d P 4
Cl11 Cl 1.0066(10) 0.4744(12) 0.0544(8) 0.120(5) Uiso 0.25 d P 4
Cl12 Cl 0.8933(7) 0.4411(9) 0.0138(6) 0.088(3) Uiso 0.25 d P 4

loop_
_atom_type_symbol
_atom_type_description
_atom_type_scat_dispersion_real
_atom_type_scat_dispersion_imag
_atom_type_scat_source
C C 0.0033 0.0016 'International Tables Vol C Tables 4.2.6.8 and 6.1.1.4'
H H 0.0000 0.0000 'International Tables Vol C Tables 4.2.6.8 and 6.1.1.4'
P P 0.1023 0.0942 'International Tables Vol C Tables 4.2.6.8 and 6.1.1.4'
Cl Cl 0.1484 0.1585 'International Tables Vol C Tables 4.2.6.8 and 6.1.1.4'
Mo Mo -1.6832 0.6857 'International Tables Vol C Tables 4.2.6.8 and 6.1.1.4'

loop_
_geom_angle_atom_site_label_1
_geom_angle_atom_site_label_2
_geom_angle_atom_site_label_3
_geom_angle
_geom_angle_site_symmetry_1
_geom_angle_site_symmetry_3
_geom_angle_publ_flag
Mo2 Mo1 Cl2 105.61(5) . . y
Mo2 Mo1 Cl1 110.94(5) . . y
Cl2 Mo1 Cl1 143.01(6) . . y
Mo2 Mo1 P1 95.57(4) . . y
Cl2 Mo1 P1 82.83(6) . . y
Cl1 Mo1 P1 88.14(6) . . y
Mo2 Mo1 P2 98.72(4) . . y
Cl2 Mo1 P2 85.29(6) . . y
Cl1 Mo1 P2 94.50(6) . . y
P1 Mo1 P2 163.44(6) . . y
Mo1 Mo2 Cl3 111.24(5) . . y
Mo1 Mo2 Cl4 105.38(5) . . y
Cl3 Mo2 Cl4 142.25(7) . . y
Mo1 Mo2 P4 96.82(4) . . y
Cl3 Mo2 P4 85.64(6) . . y
Cl4 Mo2 P4 81.17(6) . . y
Mo1 Mo2 P3 98.79(4) . . y
Cl3 Mo2 P3 98.27(6) . . y
Cl4 Mo2 P3 84.69(6) . . y
P4 Mo2 P3 161.24(5) . . y
C7 P1 C13 106.7(5) . . n
C7 P1 C1 98.3(7) . . n
C13 P1 C1 105.2(3) . . n
C13 P1 C7X 105.2(5) . . n
C1 P1 C7X 107.3(7) . . n
C7 P1 Mo1 117.2(6) . . n
C13 P1 Mo1 106.9(2) . . n
C1 P1 Mo1 121.3(2) . . n
C7X P1 Mo1 109.8(5) . . n
C26 P2 C32 101.7(3) . . n
C26 P2 C38 106.0(3) . . n
C32 P2 C38 102.9(3) . . n
C26 P2 Mo1 120.4(2) . . n
C32 P2 Mo1 117.6(2) . . n
C38 P2 Mo1 106.5(2) . . n
C20 P3 C14X 102.3(3) . . n
C20 P3 C14 102.3(3) . . n
C20 P3 C13 103.4(3) . . n
C14X P3 C13 103.8(3) . . n
C14 P3 C13 103.8(3) . . n
C20 P3 Mo2 123.9(2) . . n
C14X P3 Mo2 114.8(2) . . n
C14 P3 Mo2 114.8(2) . . n
C13 P3 Mo2 106.4(2) . . n
C45 P4 C38 103.6(3) . . n
C45 P4 C39 103.7(3) . . n
C38 P4 C39 107.0(3) . . n
C45 P4 Mo2 123.3(2) . . n
C38 P4 Mo2 106.4(2) . . n
C39 P4 Mo2 111.7(2) . . n
C6 C1 C2 119.1(7) . . n
C6 C1 P1 121.2(5) . . n
C2 C1 P1 119.8(6) . . n
C3 C2 C1 120.8(8) . . n
C2 C3 C4 120.0(8) . . n
C5 C4 C3 119.6(8) . . n
C4 C5 C6 120.3(9) . . n
C1 C6 C5 120.2(7) . . n
C8 C7 C12 118.7(11) . . n
C8 C7 P1 126.1(10) . . n
C12 C7 P1 115.1(10) . . n
C7 C8 C9 122.6(8) . . n
C10 C9 C8 116.9(9) . . n
C11 C10 C9 121.7(13) . . n
C10 C11 C12 120.2(14) . . n
C7 C12 C11 119.5(13) . . n
C8X C7X C12X 120.7(10) . . n
C8X C7X P1 120.5(9) . . n
C12X C7X P1 118.8(9) . . n
C7X C8X C9X 118.6(8) . . n
C10X C9X C8X 120.7(8) . . n
C9X C10X C11X 120.1(10) . . n
C10X C11X C12X 118.5(11) . . n
C7X C12X C11X 121.2(11) . . n
P1 C13 P3 106.0(3) . . n
C19 C14 C15 116.1(8) . . n
C19 C14 P3 119.9(7) . . n
C15 C14 P3 123.9(6) . . n
C16 C15 C14 120.3(10) . . n
C15 C16 C17 118.2(11) . . n
C18 C17 C16 122.3(9) . . n
C17 C18 C19 120.2(11) . . n
C14 C19 C18 122.6(11) . . n
C15X C14X C19X 120.7(9) . . n
C15X C14X P3 122.8(7) . . n
C19X C14X P3 116.3(7) . . n
C14X C15X C16X 120.6(11) . . n
C17X C16X C15X 120.4(12) . . n
C18X C17X C16X 117.6(10) . . n
C17X C18X C19X 120.5(11) . . n
C14X C19X C18X 118.7(11) . . n
C21 C20 C25 118.9(6) . . n
C21 C20 P3 121.6(5) . . n
C25 C20 P3 119.5(5) . . n
C20 C21 C22 119.6(7) . . n
C23 C22 C21 121.4(8) . . n
C22 C23 C24 120.2(7) . . n
C23 C24 C25 119.5(7) . . n
C20 C25 C24 120.4(7) . . n
C31 C26 C27 118.0(7) . . n
C31 C26 P2 122.6(6) . . n
C27 C26 P2 119.3(5) . . n
C26 C27 C28 121.7(7) . . n
C29 C28 C27 118.9(7) . . n
C28 C29 C30 120.7(7) . . n
C29 C30 C31 120.3(8) . . n
C26 C31 C30 120.4(8) . . n
C33 C32 C37 119.0(7) . . n
C33 C32 P2 120.5(5) . . n
C37 C32 P2 120.5(6) . . n
C34 C33 C32 120.3(7) . . n
C35 C34 C33 120.2(9) . . n
C36 C35 C34 120.0(8) . . n
C35 C36 C37 120.8(8) . . n
C36 C37 C32 119.6(9) . . n
P4 C38 P2 106.6(3) . . n
C44 C39 C40 118.1(6) . . n
C44 C39 P4 124.3(5) . . n
C40 C39 P4 117.5(5) . . n
C39 C40 C41 120.8(7) . . n
C42 C41 C40 120.9(7) . . n
C41 C42 C43 118.2(7) . . n
C42 C43 C44 121.4(8) . . n
C39 C44 C43 120.6(7) . . n
C50 C45 C46 118.8(6) . . n
C50 C45 P4 120.9(5) . . n
C46 C45 P4 120.2(5) . . n
C47 C46 C45 120.3(7) . . n
C48 C47 C46 120.3(7) . . n
C47 C48 C49 119.7(7) . . n
C48 C49 C50 120.9(7) . . n
C49 C50 C45 120.1(7) . . n
Cl6 C51 Cl6X 44.0(7) . . n
Cl6 C51 Cl6Y 18.9(6) . . n
Cl6X C51 Cl6Y 61.2(9) . . n
Cl6 C51 Cl5X 100.3(9) . . n
Cl6X C51 Cl5X 83.9(9) . . n
Cl6Y C51 Cl5X 97.1(9) . . n
Cl6 C51 Cl5 113.9(9) . . n
Cl6X C51 Cl5 102.0(9) . . n
Cl6Y C51 Cl5 106.1(9) . . n
Cl5X C51 Cl5 18.1(3) . . n
Cl5X Cl5 C51 76.7(13) . . n
Cl5 Cl5X C51 85.2(13) . . n
Cl5 Cl5X Cl6X 131.4(14) . . n
C51 Cl5X Cl6X 46.2(6) . . n
Cl6Y Cl6 Cl6X 149.4(26) . . n
Cl6Y Cl6 C51 96.3(23) . . n
Cl6X Cl6 C51 70.7(10) . . n
Cl6 Cl6X C51 65.3(10) . . n
Cl6 Cl6X Cl6Y 9.7(8) . . n
C51 Cl6X Cl6Y 62.1(9) . . n
Cl6 Cl6X Cl5X 89.3(10) . . n
C51 Cl6X Cl5X 49.9(7) . . n
Cl6Y Cl6X Cl5X 80.4(9) . . n
Cl6 Cl6Y Cl6X 21.0(18) . . n
Cl6 Cl6Y C51 64.8(21) . . n
Cl6X Cl6Y C51 56.7(9) . . n
Cl8 C52 Cl7 117.7(17) . . n
Cl10 C53 Cl9 135.4(16) . . n
Cl11 C54 C54 108.1(63) . 3_765 n
Cl11 C54 Cl11 143.1(36) . 3_765 n
C54 C54 Cl11 35.0(38) 3_765 3_765 n
Cl11 C54 Cl12 83.6(28) . . n
C54 C54 Cl12 144.9(61) 3_765 . n
Cl11 C54 Cl12 125.7(28) 3_765 . n
C54 Cl11 C54 36.9(35) . 3_765 n
C54 Cl11 Cl12 65.4(25) . . n
C54 Cl11 Cl12 96.9(19) 3_765 . n
C54 Cl12 Cl11 31.0(14) . . n

loop_
_geom_bond_atom_site_label_1
_geom_bond_atom_site_label_2
_geom_bond_distance
_geom_bond_site_symmetry_2
_geom_bond_publ_flag
Mo1 Mo2 2.1497(7) . y
Mo1 Cl2 2.405(2) . y
Mo1 Cl1 2.405(2) . y
Mo1 P1 2.539(2) . y
Mo1 P2 2.638(2) . y
Mo2 Cl3 2.387(2) . y
Mo2 Cl4 2.404(2) . y
Mo2 P4 2.534(2) . y
Mo2 P3 2.655(2) . y
P1 C7 1.782(13) . n
P1 C13 1.822(6) . n
P1 C1 1.833(7) . n
P1 C7X 1.870(12) . n
P2 C26 1.814(7) . n
P2 C32 1.828(7) . n
P2 C38 1.844(6) . n
P3 C20 1.821(7) . n
P3 C14X 1.829(6) . n
P3 C14 1.829(6) . n
P3 C13 1.836(6) . n
P4 C45 1.822(7) . n
P4 C38 1.825(6) . n
P4 C39 1.829(6) . n
C1 C6 1.365(11) . n
C1 C2 1.400(10) . n
C2 C3 1.359(12) . n
C3 C4 1.393(14) . n
C4 C5 1.368(13) . n
C5 C6 1.394(11) . n
C7 C8 1.371(14) . n
C7 C12 1.38(2) . n
C8 C9 1.407(11) . n
C9 C10 1.37(2) . n
C10 C11 1.37(2) . n
C11 C12 1.41(2) . n
C7X C8X 1.363(13) . n
C7X C12X 1.37(2) . n
C8X C9X 1.407(11) . n
C9X C10X 1.373(14) . n
C10X C11X 1.39(2) . n
C11X C12X 1.39(2) . n
C14 C19 1.370(14) . n
C14 C15 1.424(14) . n
C15 C16 1.38(2) . n
C16 C17 1.419(15) . n
C17 C18 1.268(15) . n
C18 C19 1.39(2) . n
C14X C15X 1.335(14) . n
C14X C19X 1.386(14) . n
C15X C16X 1.38(2) . n
C16X C17X 1.38(2) . n
C17X C18X 1.38(2) . n
C18X C19X 1.40(2) . n
C20 C21 1.389(10) . n
C20 C25 1.397(10) . n
C21 C22 1.390(11) . n
C22 C23 1.359(12) . n
C23 C24 1.378(12) . n
C24 C25 1.398(11) . n
C26 C31 1.381(10) . n
C26 C27 1.386(10) . n
C27 C28 1.393(10) . n
C28 C29 1.359(11) . n
C29 C30 1.373(12) . n
C30 C31 1.387(11) . n
C32 C33 1.383(11) . n
C32 C37 1.392(11) . n
C33 C34 1.382(11) . n
C34 C35 1.374(13) . n
C35 C36 1.359(14) . n
C36 C37 1.388(13) . n
C39 C44 1.360(10) . n
C39 C40 1.376(10) . n
C40 C41 1.382(11) . n
C41 C42 1.351(12) . n
C42 C43 1.370(12) . n
C43 C44 1.376(12) . n
C45 C50 1.381(9) . n
C45 C46 1.388(10) . n
C46 C47 1.384(11) . n
C47 C48 1.364(11) . n
C48 C49 1.370(11) . n
C49 C50 1.378(10) . n
C51 Cl6 1.67(2) . n
C51 Cl6X 1.74(2) . n
C51 Cl6Y 1.84(2) . n
C51 Cl5X 1.84(2) . n
C51 Cl5 1.89(2) . n
Cl5 Cl5X 0.587(10) . n
Cl5X Cl6X 2.39(2) . n
Cl6 Cl6Y 0.60(2) . n
Cl6 Cl6X 1.28(2) . n
Cl6X Cl6Y 1.82(2) . n
C52 Cl8 1.57(3) . n
C52 Cl7 1.85(3) . n
C53 Cl10 1.45(3) . n
C53 Cl9 1.65(2) . n
C54 Cl11 1.01(4) . n
C54 C54 1.06(7) 3_765 n
C54 Cl11 1.67(5) 3_765 n
C54 Cl12 1.78(4) . n
Cl11 C54 1.67(5) 3_765 n
Cl11 Cl12 1.95(2) . n
